data_9012477
loop_
_publ_author_name
'Schuch, A. F.'
'Mills, R. L.'

_publ_section_title
;
 Crystal structures of the three modifications of nitrogen 14 and
 nitrogen 15 at high pressure
 Sample: at T = 46.5 K and P = .1484 GPa
 Note: beta phase
;
_journal_name_full 'Journal of Chemical Physics'
_journal_page_first 6000
_journal_page_last 6008
_journal_paper_doi 10.1063/1.1672899
_journal_volume 52
_journal_year 1970
_chemical_compound_source Synthetic
_chemical_formula_sum N2
_chemical_name_common Nitrogen
_chemical_name_mineral Nitrogen
_space_group_IT_number 194
_symmetry_space_group_name_Hall '-P 6c 2c'
_symmetry_space_group_name_H-M 'P 63/m m c'
_cell_angle_alpha 90
_cell_angle_beta 90
_cell_angle_gamma 120
_cell_length_a 3.967
_cell_length_b 3.967
_cell_length_c 6.496
_cell_formula_units_Z 2
_cell_volume 88.532
_database_code_amcsd 0012998
_diffrn_ambient_pressure 1.484e+05
_diffrn_ambient_temperature 46.5
_exptl_crystal_density_diffrn 1.051
_cod_database_code 9012477

loop_
_space_group_symop_operation_xyz
x,y,z
-x,-x+y,1/2+z
x,x-y,1/2-z
-x+y,-x,1/2-z
x-y,x,1/2+z
-y,-x,z
y,x,-z
y,-x+y,-z
-y,x-y,z
x-y,-y,1/2+z
-x+y,y,1/2-z
x,y,1/2-z
-x,-y,1/2+z
x,x-y,z
-x,-x+y,-z
x-y,x,-z
-x+y,-x,z
y,x,1/2+z
-y,-x,1/2-z
-y,x-y,1/2-z
y,-x+y,1/2+z
-x+y,y,z
x-y,-y,-z
-x,-y,-z

loop_
_atom_site_label
_atom_site_fract_x
_atom_site_fract_y
_atom_site_fract_z
_atom_site_U_iso_or_equiv
N 0.33333 0.66667 0.33800 0.01773

loop_
_cod_related_entry_id
_cod_related_entry_database
_cod_related_entry_code
1 ChemSpider 922
2 AMCSD 0012998
